data_6000338
loop_
_publ_author_name
'Gingl, F.'
'Vogt, T.'
'Akiba, E.'
'Yvon, K.'

_publ_section_title
;
 Structure refinement of Rb~4~Mg~3~D~10~ on neutron powder diffraction data
;
_journal_issue 1-2
_journal_name_full 'Journal of Alloys and Compounds'
_journal_page_first L4
_journal_page_last L6
_journal_paper_doi 10.1016/S0925-8388(98)00951-7
_journal_volume 284
_journal_year 1999
_chemical_formula_sum 'D10 Mg3 Rb4'
_space_group_name_H-M_alt 'C m c a'
_cell_angle_alpha 90.000
_cell_angle_beta 90.000
_cell_angle_gamma 90.000
_cell_length_a 6.0238
_cell_length_b 14.1126
_cell_length_c 13.4616
_cell_volume 1144.39
_cod_database_code 6000338

loop_
_atom_site_label
_atom_site_fract_x
_atom_site_fract_y
_atom_site_fract_z
? ? ? ?
